data_4303649
loop_
_publ_author_name
'Fl\'avio Luiz Benedito'
'Taras Petrenko'
'Eckhard Bill'
'Thomas Weyherm\"uller'
'Karl Wieghardt'

_publ_section_title
;
Square Planar Bis{3,6-bis(trimethylsilyl)benzene-1,2-dithiolato}metal
Complexes of CrII, CoIII, and RhII: An Experimental and Density Functional
Theoretical Study
;
_journal_name_full 'Inorganic Chemistry'
_journal_page_first 10913
_journal_page_last 10925
_journal_paper_doi 10.1021/ic9008976
_journal_volume 48
_journal_year 2009
_chemical_formula_moiety '2 (C16 H36 N), (C24 H40 Cr S4 Si4), 4 (C2 H3 N)'
_chemical_formula_sum 'C64 H124 Cr N6 S4 Si4'
_chemical_formula_weight 1270.29
_chemical_name_systematic
; 
 ? 
;
_space_group_IT_number 2
_symmetry_cell_setting triclinic
_symmetry_space_group_name_Hall '-P 1'
_symmetry_space_group_name_H-M 'P -1'
_atom_sites_solution_hydrogens geom
_atom_sites_solution_primary direct
_atom_sites_solution_secondary difmap
_audit_creation_method SHELXL-97
_cell_angle_alpha 80.243(4)
_cell_angle_beta 81.856(4)
_cell_angle_gamma 74.004(4)
_cell_formula_units_Z 2
_cell_length_a 14.4962(6)
_cell_length_b 14.7533(6)
_cell_length_c 19.0960(8)
_cell_measurement_temperature 100(2)
_cell_volume 3849.6(3)
_computing_cell_refinement 'Bruker AXS Collect Software'
_computing_data_collection 'Bruker AXS Collect Software'
_computing_data_reduction 'Bruker AXS Collect Software'
_computing_structure_refinement 'SHELXL-97 (Sheldrick, 1997)'
_computing_structure_solution 'SHELXS-97 (Sheldrick, 1990)'
_diffrn_ambient_temperature 100(2)
_diffrn_measured_fraction_theta_full 0.997
_diffrn_measured_fraction_theta_max 0.997
_diffrn_measurement_device_type 'Buker-Nonius KappaCCD'
_diffrn_measurement_method '1816 images at 0.5 deg. stepwise rotation in omega and phi, 120 sec./frame'
_diffrn_radiation_monochromator graphite
_diffrn_radiation_source 'rotating anode, 50 kV, 80 mA'
_diffrn_radiation_type MoK\a
_diffrn_radiation_wavelength 0.71073
_diffrn_reflns_av_R_equivalents 0.0593
_diffrn_reflns_av_sigmaI/netI 0.0494
_diffrn_reflns_limit_h_max 17
_diffrn_reflns_limit_h_min -17
_diffrn_reflns_limit_k_max 18
_diffrn_reflns_limit_k_min -18
_diffrn_reflns_limit_l_max 23
_diffrn_reflns_limit_l_min -23
_diffrn_reflns_number 67365
_diffrn_reflns_theta_full 26.00
_diffrn_reflns_theta_max 26.00
_diffrn_reflns_theta_min 2.92
_exptl_absorpt_coefficient_mu 0.357
_exptl_absorpt_correction_T_max 0.9311
_exptl_absorpt_correction_T_min 0.8846
_exptl_absorpt_correction_type multi-scan
_exptl_absorpt_process_details SADABS
_exptl_crystal_colour orange
_exptl_crystal_density_diffrn 1.096
_exptl_crystal_density_method 'not measured'
_exptl_crystal_description 'transparent parallelepiped'
_exptl_crystal_F_000 1388
_exptl_crystal_size_max 0.05
_exptl_crystal_size_mid 0.05
_exptl_crystal_size_min 0.04
_refine_diff_density_max 1.193
_refine_diff_density_min -0.493
_refine_diff_density_rms 0.082
_refine_ls_extinction_method none
_refine_ls_goodness_of_fit_ref 1.147
_refine_ls_hydrogen_treatment constr
_refine_ls_matrix_type full
_refine_ls_number_parameters 736
_refine_ls_number_reflns 15106
_refine_ls_number_restraints 0
_refine_ls_restrained_S_all 1.147
_refine_ls_R_factor_all 0.0931
_refine_ls_R_factor_gt 0.0659
_refine_ls_shift/su_max 0.017
_refine_ls_shift/su_mean 0.000
_refine_ls_structure_factor_coef Fsqd
_refine_ls_weighting_details 'calc w=1/[\s^2^(Fo^2^)+(0.0597P)^2^+8.4889P] where P=(Fo^2^+2Fc^2^)/3'
_refine_ls_weighting_scheme calc
_refine_ls_wR_factor_gt 0.1626
_refine_ls_wR_factor_ref 0.1755
_reflns_number_gt 11336
_reflns_number_total 15106
_reflns_threshold_expression >2sigma(I)
_cod_data_source_file ic9008976_si_002_1.cif
_cod_data_source_block 1
_cod_depositor_comments
;
The following automatic conversions were performed:
'_symmetry_cell_setting' value 'Triclinic' changed to 'triclinic'
according to '/home/saulius/struct/CIF-dictionaries/cif_core.dic'
dictionary named 'cif_core.dic' version 2.4.1 from
2010-06-29.

'_exptl_absorpt_correction_type' value 'Multi-Scan' changed
to 'multi-scan' according to
'/home/saulius/struct/CIF-dictionaries/cif_core.dic' dictionary named
'cif_core.dic' version 2.4.1 from 2010-06-29.

Automatic conversion script
Id: cif_fix_enum 1527 2010-12-29 10:47:43Z saulius 
;
_cod_database_code 4303649

loop_
_symmetry_equiv_pos_as_xyz
'x, y, z'
'-x, -y, -z'

loop_
_atom_site_label
_atom_site_type_symbol
_atom_site_fract_x
_atom_site_fract_y
_atom_site_fract_z
_atom_site_U_iso_or_equiv
_atom_site_adp_type
_atom_site_occupancy
_atom_site_symmetry_multiplicity
_atom_site_calc_flag
_atom_site_refinement_flags
_atom_site_disorder_assembly
_atom_site_disorder_group
Cr1 Cr 0.26560(4) 0.26998(4) 0.25248(3) 0.01987(15) Uani 1 1 d . . .
S1 S 0.23427(6) 0.12147(6) 0.30027(5) 0.0219(2) Uani 1 1 d . . .
C1 C 0.1312(2) 0.1174(3) 0.26220(19) 0.0205(8) Uani 1 1 d . . .
S2 S 0.12061(6) 0.30306(6) 0.19918(5) 0.0220(2) Uani 1 1 d . . .
C2 C 0.0778(2) 0.1995(2) 0.22123(19) 0.0193(7) Uani 1 1 d . . .
C3 C -0.0111(3) 0.2009(3) 0.19797(19) 0.0225(8) Uani 1 1 d . . .
C4 C -0.0429(3) 0.1170(3) 0.2148(2) 0.0261(8) Uani 1 1 d . . .
H4 H -0.1028 0.1163 0.2004 0.031 Uiso 1 1 calc R . .
C5 C 0.0120(3) 0.0351(3) 0.2519(2) 0.0266(8) Uani 1 1 d . . .
H5 H -0.0104 -0.0209 0.2609 0.032 Uiso 1 1 calc R . .
C6 C 0.0994(3) 0.0330(3) 0.2765(2) 0.0225(8) Uani 1 1 d . . .
Si7 Si 0.16959(8) -0.08350(7) 0.32346(6) 0.0248(2) Uani 1 1 d . . .
C8 C 0.2926(3) -0.1213(3) 0.2747(2) 0.0340(10) Uani 1 1 d . . .
H8A H 0.3275 -0.1829 0.2985 0.051 Uiso 1 1 calc R . .
H8B H 0.3281 -0.0737 0.2749 0.051 Uiso 1 1 calc R . .
H8C H 0.2863 -0.1271 0.2254 0.051 Uiso 1 1 calc R . .
C9 C 0.1055(3) -0.1781(3) 0.3228(2) 0.0311(9) Uani 1 1 d . . .
H9A H 0.0398 -0.1588 0.3460 0.047 Uiso 1 1 calc R . .
H9B H 0.1404 -0.2382 0.3486 0.047 Uiso 1 1 calc R . .
H9C H 0.1031 -0.1866 0.2733 0.047 Uiso 1 1 calc R . .
C10 C 0.1779(3) -0.0790(3) 0.4197(2) 0.0348(10) Uani 1 1 d . . .
H10A H 0.1129 -0.0609 0.4444 0.052 Uiso 1 1 calc R . .
H10B H 0.2128 -0.0319 0.4232 0.052 Uiso 1 1 calc R . .
H10C H 0.2125 -0.1417 0.4419 0.052 Uiso 1 1 calc R . .
Si11 Si -0.09432(7) 0.31168(8) 0.15351(6) 0.0242(2) Uani 1 1 d . . .
C12 C -0.0411(3) 0.3585(3) 0.0641(2) 0.0302(9) Uani 1 1 d . . .
H12A H -0.0312 0.3117 0.0311 0.045 Uiso 1 1 calc R . .
H12B H 0.0209 0.3701 0.0690 0.045 Uiso 1 1 calc R . .
H12C H -0.0852 0.4182 0.0453 0.045 Uiso 1 1 calc R . .
C13 C -0.1320(3) 0.4065(3) 0.2135(2) 0.0295(9) Uani 1 1 d . . .
H13A H -0.0752 0.4250 0.2221 0.044 Uiso 1 1 calc R . .
H13B H -0.1631 0.3820 0.2590 0.044 Uiso 1 1 calc R . .
H13C H -0.1776 0.4620 0.1906 0.044 Uiso 1 1 calc R . .
C14 C -0.2074(3) 0.2818(3) 0.1373(2) 0.0332(10) Uani 1 1 d . . .
H14A H -0.2510 0.3388 0.1144 0.050 Uiso 1 1 calc R . .
H14B H -0.2394 0.2590 0.1830 0.050 Uiso 1 1 calc R . .
H14C H -0.1904 0.2320 0.1062 0.050 Uiso 1 1 calc R . .
S21 S 0.40697(6) 0.23856(7) 0.30985(5) 0.0227(2) Uani 1 1 d . . .
C21 C 0.4576(2) 0.3366(3) 0.28113(19) 0.0196(7) Uani 1 1 d . . .
S22 S 0.29758(6) 0.41871(7) 0.20555(5) 0.0223(2) Uani 1 1 d . . .
C22 C 0.4081(2) 0.4179(3) 0.23644(19) 0.0195(7) Uani 1 1 d . . .
C23 C 0.4489(3) 0.4955(3) 0.21317(19) 0.0218(8) Uani 1 1 d . . .
C24 C 0.5401(3) 0.4882(3) 0.2330(2) 0.0259(8) Uani 1 1 d . . .
H24 H 0.5697 0.5389 0.2165 0.031 Uiso 1 1 calc R . .
C25 C 0.5887(3) 0.4085(3) 0.2762(2) 0.0264(8) Uani 1 1 d . . .
H25 H 0.6506 0.4064 0.2885 0.032 Uiso 1 1 calc R . .
C26 C 0.5494(3) 0.3323(3) 0.3017(2) 0.0237(8) Uani 1 1 d . . .
Si27 Si 0.62079(8) 0.22558(8) 0.35809(6) 0.0284(3) Uani 1 1 d . . .
C28 C 0.5564(3) 0.2004(4) 0.4488(2) 0.0403(11) Uani 1 1 d . . .
H28A H 0.5343 0.2589 0.4710 0.060 Uiso 1 1 calc R . .
H28B H 0.6005 0.1519 0.4788 0.060 Uiso 1 1 calc R . .
H28C H 0.5008 0.1770 0.4441 0.060 Uiso 1 1 calc R . .
C29 C 0.7347(3) 0.2517(3) 0.3749(3) 0.0407(11) Uani 1 1 d . . .
H29A H 0.7761 0.2566 0.3299 0.061 Uiso 1 1 calc R . .
H29B H 0.7688 0.2002 0.4089 0.061 Uiso 1 1 calc R . .
H29C H 0.7188 0.3119 0.3947 0.061 Uiso 1 1 calc R . .
C30 C 0.6582(3) 0.1180(3) 0.3107(3) 0.0382(10) Uani 1 1 d . . .
H30A H 0.6010 0.1057 0.2962 0.057 Uiso 1 1 calc R . .
H30B H 0.6906 0.0628 0.3428 0.057 Uiso 1 1 calc R . .
H30C H 0.7025 0.1291 0.2683 0.057 Uiso 1 1 calc R . .
Si31 Si 0.38644(7) 0.60855(7) 0.15848(6) 0.0232(2) Uani 1 1 d . . .
C32 C 0.4583(3) 0.6983(3) 0.1508(2) 0.0307(9) Uani 1 1 d . . .
H32A H 0.4276 0.7564 0.1206 0.046 Uiso 1 1 calc R . .
H32B H 0.5239 0.6721 0.1294 0.046 Uiso 1 1 calc R . .
H32C H 0.4611 0.7133 0.1984 0.046 Uiso 1 1 calc R . .
C33 C 0.3741(3) 0.5885(3) 0.0664(2) 0.0339(9) Uani 1 1 d . . .
H33A H 0.3382 0.5403 0.0695 0.051 Uiso 1 1 calc R . .
H33B H 0.4383 0.5666 0.0413 0.051 Uiso 1 1 calc R . .
H33C H 0.3392 0.6483 0.0401 0.051 Uiso 1 1 calc R . .
C34 C 0.2655(3) 0.6621(3) 0.2041(2) 0.0323(9) Uani 1 1 d . . .
H34A H 0.2199 0.6263 0.1984 0.048 Uiso 1 1 calc R . .
H34B H 0.2424 0.7285 0.1828 0.048 Uiso 1 1 calc R . .
H34C H 0.2708 0.6595 0.2550 0.048 Uiso 1 1 calc R . .
N40 N 0.2574(2) 0.0981(2) 0.01688(16) 0.0242(7) Uani 1 1 d . . .
C41 C 0.2718(3) 0.0846(3) -0.0613(2) 0.0255(8) Uani 1 1 d . . .
H41A H 0.3214 0.1168 -0.0858 0.031 Uiso 1 1 calc R . .
H41B H 0.2976 0.0157 -0.0645 0.031 Uiso 1 1 calc R . .
C42 C 0.1829(3) 0.1211(3) -0.1017(2) 0.0298(9) Uani 1 1 d . . .
H42A H 0.1545 0.1895 -0.0979 0.036 Uiso 1 1 calc R . .
H42B H 0.1341 0.0861 -0.0804 0.036 Uiso 1 1 calc R . .
C43 C 0.2104(3) 0.1072(4) -0.1804(2) 0.0422(11) Uani 1 1 d . . .
H43A H 0.2628 0.1382 -0.2003 0.051 Uiso 1 1 calc R . .
H43B H 0.2350 0.0383 -0.1839 0.051 Uiso 1 1 calc R . .
C44 C 0.1258(4) 0.1484(4) -0.2241(3) 0.0502(13) Uani 1 1 d . . .
H44A H 0.0737 0.1180 -0.2046 0.075 Uiso 1 1 calc R . .
H44B H 0.1459 0.1370 -0.2737 0.075 Uiso 1 1 calc R . .
H44C H 0.1028 0.2171 -0.2223 0.075 Uiso 1 1 calc R . .
C45 C 0.3545(3) 0.0507(3) 0.0452(2) 0.0252(8) Uani 1 1 d . . .
H45A H 0.3680 -0.0186 0.0437 0.030 Uiso 1 1 calc R . .
H45B H 0.4044 0.0741 0.0119 0.030 Uiso 1 1 calc R . .
C46 C 0.3666(3) 0.0645(3) 0.1200(2) 0.0270(8) Uani 1 1 d . . .
H46A H 0.3129 0.0494 0.1540 0.032 Uiso 1 1 calc R . .
H46B H 0.3665 0.1313 0.1211 0.032 Uiso 1 1 calc R . .
C47 C 0.4628(3) -0.0025(3) 0.1405(2) 0.0318(9) Uani 1 1 d . . .
H47A H 0.4573 -0.0689 0.1474 0.038 Uiso 1 1 calc R . .
H47B H 0.5132 0.0037 0.1005 0.038 Uiso 1 1 calc R . .
C48 C 0.4946(3) 0.0163(3) 0.2076(2) 0.0372(10) Uani 1 1 d . . .
H48A H 0.5082 0.0790 0.1992 0.056 Uiso 1 1 calc R . .
H48B H 0.5530 -0.0328 0.2202 0.056 Uiso 1 1 calc R . .
H48C H 0.4432 0.0149 0.2467 0.056 Uiso 1 1 calc R . .
C49 C 0.2250(3) 0.2031(3) 0.0255(2) 0.0255(8) Uani 1 1 d . . .
H49A H 0.1601 0.2297 0.0088 0.031 Uiso 1 1 calc R . .
H49B H 0.2187 0.2085 0.0771 0.031 Uiso 1 1 calc R . .
C50 C 0.2904(3) 0.2641(3) -0.0136(2) 0.0268(8) Uani 1 1 d . . .
H50A H 0.2938 0.2638 -0.0657 0.032 Uiso 1 1 calc R . .
H50B H 0.3563 0.2376 0.0012 0.032 Uiso 1 1 calc R . .
C51 C 0.2508(3) 0.3671(3) 0.0036(2) 0.0282(9) Uani 1 1 d . . .
H51A H 0.1816 0.3894 -0.0039 0.034 Uiso 1 1 calc R . .
H51B H 0.2566 0.3680 0.0545 0.034 Uiso 1 1 calc R . .
C52 C 0.3040(3) 0.4344(3) -0.0423(2) 0.0326(9) Uani 1 1 d . . .
H52A H 0.3718 0.4153 -0.0325 0.049 Uiso 1 1 calc R . .
H52B H 0.2746 0.4993 -0.0313 0.049 Uiso 1 1 calc R . .
H52C H 0.3001 0.4324 -0.0928 0.049 Uiso 1 1 calc R . .
C53 C 0.1787(3) 0.0538(3) 0.0578(2) 0.0263(8) Uani 1 1 d . . .
H53A H 0.1156 0.0934 0.0432 0.032 Uiso 1 1 calc R . .
H53B H 0.1785 0.0560 0.1094 0.032 Uiso 1 1 calc R . .
C54 C 0.1880(3) -0.0490(3) 0.0475(2) 0.0332(9) Uani 1 1 d . . .
H54A H 0.1916 -0.0529 -0.0041 0.040 Uiso 1 1 calc R . .
H54B H 0.2485 -0.0904 0.0656 0.040 Uiso 1 1 calc R . .
C55 C 0.1032(3) -0.0842(3) 0.0865(3) 0.0370(10) Uani 1 1 d . . .
H55A H 0.0426 -0.0353 0.0765 0.044 Uiso 1 1 calc R . .
H55B H 0.1079 -0.0933 0.1386 0.044 Uiso 1 1 calc R . .
C56 C 0.0989(3) -0.1775(3) 0.0648(3) 0.0407(11) Uani 1 1 d . . .
H56A H 0.0870 -0.1672 0.0144 0.061 Uiso 1 1 calc R . .
H56B H 0.0466 -0.2001 0.0944 0.061 Uiso 1 1 calc R . .
H56C H 0.1603 -0.2251 0.0715 0.061 Uiso 1 1 calc R . .
N60 N 0.2252(2) 0.3787(2) 0.49276(17) 0.0238(7) Uani 1 1 d . . .
C61 C 0.3135(3) 0.4088(3) 0.4534(2) 0.0268(8) Uani 1 1 d . . .
H61A H 0.3700 0.3746 0.4796 0.032 Uiso 1 1 calc R . .
H61B H 0.3257 0.3880 0.4056 0.032 Uiso 1 1 calc R . .
C62 C 0.3067(3) 0.5142(3) 0.4440(2) 0.0343(10) Uani 1 1 d . . .
H62A H 0.2865 0.5382 0.4906 0.041 Uiso 1 1 calc R . .
H62B H 0.2577 0.5489 0.4110 0.041 Uiso 1 1 calc R . .
C63 C 0.4040(3) 0.5317(3) 0.4141(2) 0.0374(10) Uani 1 1 d . . .
H63A H 0.4523 0.4969 0.4475 0.045 Uiso 1 1 calc R . .
H63B H 0.4242 0.5059 0.3682 0.045 Uiso 1 1 calc R . .
C64 C 0.4029(4) 0.6354(4) 0.4022(3) 0.0525(13) Uani 1 1 d . . .
H64A H 0.3570 0.6700 0.3677 0.079 Uiso 1 1 calc R . .
H64B H 0.4675 0.6423 0.3836 0.079 Uiso 1 1 calc R . .
H64C H 0.3835 0.6614 0.4476 0.079 Uiso 1 1 calc R . .
C65 C 0.1347(3) 0.4314(3) 0.4570(2) 0.0250(8) Uani 1 1 d . . .
H65A H 0.0792 0.4114 0.4854 0.030 Uiso 1 1 calc R . .
H65B H 0.1237 0.5003 0.4584 0.030 Uiso 1 1 calc R . .
C66 C 0.1358(3) 0.4164(3) 0.3803(2) 0.0274(9) Uani 1 1 d . . .
H66A H 0.1373 0.3493 0.3787 0.033 Uiso 1 1 calc R . .
H66B H 0.1948 0.4294 0.3522 0.033 Uiso 1 1 calc R . .
C67 C 0.0468(3) 0.4820(3) 0.3468(2) 0.0277(9) Uani 1 1 d . . .
H67A H 0.0433 0.4619 0.3006 0.033 Uiso 1 1 calc R . .
H67B H -0.0116 0.4744 0.3785 0.033 Uiso 1 1 calc R . .
C68 C 0.0467(3) 0.5862(3) 0.3343(2) 0.0333(9) Uani 1 1 d . . .
H68A H 0.0430 0.6087 0.3803 0.050 Uiso 1 1 calc R . .
H68B H -0.0091 0.6233 0.3093 0.050 Uiso 1 1 calc R . .
H68C H 0.1062 0.5940 0.3053 0.050 Uiso 1 1 calc R . .
C69 C 0.2067(3) 0.4023(3) 0.5688(2) 0.0261(8) Uani 1 1 d . . .
H69A H 0.1904 0.4724 0.5667 0.031 Uiso 1 1 calc R . .
H69B H 0.1495 0.3810 0.5923 0.031 Uiso 1 1 calc R . .
C70 C 0.2887(3) 0.3593(3) 0.6152(2) 0.0312(9) Uani 1 1 d . . .
H70A H 0.3407 0.3922 0.5997 0.037 Uiso 1 1 calc R . .
H70B H 0.3156 0.2912 0.6096 0.037 Uiso 1 1 calc R . .
C71 C 0.2540(3) 0.3682(4) 0.6934(2) 0.0415(11) Uani 1 1 d . . .
H71A H 0.2294 0.4365 0.6988 0.050 Uiso 1 1 calc R . .
H71B H 0.1997 0.3382 0.7077 0.050 Uiso 1 1 calc R . .
C72 C 0.3309(4) 0.3231(4) 0.7422(3) 0.0478(12) Uani 1 1 d . . .
H72A H 0.3515 0.2544 0.7404 0.072 Uiso 1 1 calc R . .
H72B H 0.3055 0.3347 0.7912 0.072 Uiso 1 1 calc R . .
H72C H 0.3861 0.3505 0.7272 0.072 Uiso 1 1 calc R . .
C73 C 0.2472(3) 0.2715(3) 0.4919(2) 0.0262(8) Uani 1 1 d . . .
H73A H 0.2531 0.2601 0.4416 0.031 Uiso 1 1 calc R . .
H73B H 0.3108 0.2413 0.5100 0.031 Uiso 1 1 calc R . .
C74 C 0.1746(3) 0.2216(3) 0.5346(2) 0.0265(8) Uani 1 1 d . . .
H74A H 0.1096 0.2529 0.5193 0.032 Uiso 1 1 calc R . .
H74B H 0.1727 0.2260 0.5860 0.032 Uiso 1 1 calc R . .
C75 C 0.2032(3) 0.1170(3) 0.5229(2) 0.0289(9) Uani 1 1 d . . .
H75A H 0.2039 0.1135 0.4715 0.035 Uiso 1 1 calc R . .
H75B H 0.2694 0.0871 0.5365 0.035 Uiso 1 1 calc R . .
C76 C 0.1348(3) 0.0613(3) 0.5660(2) 0.0358(10) Uani 1 1 d . . .
H76A H 0.1343 0.0641 0.6169 0.054 Uiso 1 1 calc R . .
H76B H 0.1565 -0.0052 0.5571 0.054 Uiso 1 1 calc R . .
H76C H 0.0695 0.0893 0.5515 0.054 Uiso 1 1 calc R . .
N80 N 0.6025(3) -0.1186(3) 0.3843(2) 0.0527(11) Uani 1 1 d . . .
C81 C 0.5298(3) -0.0658(3) 0.3939(2) 0.0372(10) Uani 1 1 d . . .
C82 C 0.4374(3) 0.0024(3) 0.4064(3) 0.0433(11) Uani 1 1 d . . .
H82A H 0.4214 0.0045 0.4578 0.065 Uiso 1 1 calc R . .
H82B H 0.3873 -0.0170 0.3875 0.065 Uiso 1 1 calc R . .
H82C H 0.4412 0.0656 0.3822 0.065 Uiso 1 1 calc R . .
N90 N -0.0995(3) 0.6372(3) 0.1262(2) 0.0488(10) Uani 1 1 d . . .
C91 C -0.0199(3) 0.5986(3) 0.1265(2) 0.0352(10) Uani 1 1 d . . .
C92 C 0.0821(3) 0.5493(3) 0.1271(2) 0.0362(10) Uani 1 1 d . . .
H92A H 0.1022 0.5461 0.1746 0.054 Uiso 1 1 calc R . .
H92B H 0.1201 0.5840 0.0915 0.054 Uiso 1 1 calc R . .
H92C H 0.0926 0.4846 0.1157 0.054 Uiso 1 1 calc R . .
N100 N 0.0867(3) 0.6627(3) 0.5196(2) 0.0383(9) Uani 1 1 d . . .
C101 C 0.0554(3) 0.7182(3) 0.5565(2) 0.0306(9) Uani 1 1 d . . .
C102 C 0.0123(3) 0.7897(4) 0.6044(3) 0.0468(13) Uani 1 1 d . . .
H10D H -0.0579 0.7999 0.6103 0.070 Uiso 1 1 calc R . .
H10E H 0.0284 0.8497 0.5840 0.070 Uiso 1 1 calc R . .
H10F H 0.0376 0.7674 0.6510 0.070 Uiso 1 1 calc R . .
N110 N 0.4205(3) 0.8384(3) -0.0288(2) 0.0491(11) Uani 1 1 d . . .
C111 C 0.4431(3) 0.7824(3) -0.0658(2) 0.0345(10) Uani 1 1 d . . .
C112 C 0.4733(3) 0.7106(3) -0.1141(2) 0.0378(10) Uani 1 1 d . . .
H11A H 0.4560 0.7399 -0.1621 0.057 Uiso 1 1 calc R . .
H11B H 0.4410 0.6596 -0.0970 0.057 Uiso 1 1 calc R . .
H11C H 0.5434 0.6841 -0.1158 0.057 Uiso 1 1 calc R . .

loop_
_atom_site_aniso_label
_atom_site_aniso_U_11
_atom_site_aniso_U_22
_atom_site_aniso_U_33
_atom_site_aniso_U_23
_atom_site_aniso_U_13
_atom_site_aniso_U_12
Cr1 0.0165(3) 0.0190(3) 0.0236(3) -0.0022(2) -0.0018(2) -0.0042(2)
S1 0.0186(4) 0.0185(5) 0.0272(5) -0.0007(4) -0.0042(4) -0.0031(3)
C1 0.0182(17) 0.0182(18) 0.0240(19) -0.0065(15) 0.0001(14) -0.0016(14)
S2 0.0198(4) 0.0183(5) 0.0269(5) 0.0000(4) -0.0047(4) -0.0041(4)
C2 0.0204(18) 0.0151(18) 0.0202(18) -0.0023(14) 0.0018(14) -0.0030(14)
C3 0.0243(19) 0.0211(19) 0.0216(18) -0.0035(15) -0.0011(15) -0.0054(15)
C4 0.0222(19) 0.030(2) 0.030(2) -0.0065(17) -0.0043(16) -0.0107(16)
C5 0.030(2) 0.0193(19) 0.034(2) -0.0062(16) -0.0015(17) -0.0106(16)
C6 0.0236(19) 0.0194(19) 0.0245(19) -0.0058(15) 0.0020(15) -0.0062(15)
Si7 0.0284(6) 0.0165(5) 0.0290(6) -0.0030(4) -0.0016(4) -0.0055(4)
C8 0.034(2) 0.019(2) 0.048(3) -0.0077(18) 0.0012(19) -0.0047(17)
C9 0.036(2) 0.018(2) 0.039(2) -0.0039(17) 0.0008(18) -0.0093(17)
C10 0.050(3) 0.026(2) 0.030(2) -0.0013(18) -0.006(2) -0.015(2)
Si11 0.0192(5) 0.0242(6) 0.0270(6) -0.0012(4) -0.0027(4) -0.0032(4)
C12 0.024(2) 0.036(2) 0.030(2) -0.0022(18) -0.0087(17) -0.0051(17)
C13 0.024(2) 0.024(2) 0.037(2) -0.0039(17) -0.0005(17) -0.0026(16)
C14 0.022(2) 0.037(2) 0.039(2) 0.0002(19) -0.0077(18) -0.0066(18)
S21 0.0190(4) 0.0204(5) 0.0278(5) 0.0021(4) -0.0039(4) -0.0061(4)
C21 0.0178(17) 0.0207(19) 0.0198(18) -0.0047(15) 0.0017(14) -0.0049(14)
S22 0.0174(4) 0.0211(5) 0.0283(5) -0.0003(4) -0.0051(4) -0.0050(4)
C22 0.0145(16) 0.0236(19) 0.0202(18) -0.0072(15) -0.0005(14) -0.0025(14)
C23 0.0200(18) 0.0215(19) 0.0215(18) -0.0030(15) -0.0015(15) -0.0017(15)
C24 0.0242(19) 0.023(2) 0.030(2) -0.0012(16) 0.0005(16) -0.0084(16)
C25 0.0186(18) 0.032(2) 0.029(2) -0.0040(17) -0.0025(16) -0.0063(16)
C26 0.0175(17) 0.029(2) 0.0241(19) -0.0051(16) -0.0019(15) -0.0043(15)
Si27 0.0194(5) 0.0311(6) 0.0328(6) 0.0047(5) -0.0061(4) -0.0069(4)
C28 0.032(2) 0.051(3) 0.038(2) 0.005(2) -0.0058(19) -0.016(2)
C29 0.027(2) 0.045(3) 0.051(3) 0.010(2) -0.018(2) -0.015(2)
C30 0.025(2) 0.031(2) 0.054(3) 0.003(2) -0.003(2) -0.0045(18)
Si31 0.0222(5) 0.0193(5) 0.0274(6) -0.0032(4) -0.0030(4) -0.0040(4)
C32 0.029(2) 0.027(2) 0.037(2) -0.0018(18) -0.0027(18) -0.0098(17)
C33 0.042(2) 0.028(2) 0.032(2) -0.0018(18) -0.0064(19) -0.0098(19)
C34 0.022(2) 0.027(2) 0.046(3) -0.0096(19) -0.0041(18) -0.0018(17)
N40 0.0237(16) 0.0225(17) 0.0238(16) -0.0045(13) -0.0007(13) -0.0015(13)
C41 0.026(2) 0.023(2) 0.026(2) -0.0062(16) 0.0019(16) -0.0045(16)
C42 0.030(2) 0.028(2) 0.032(2) -0.0028(17) -0.0090(17) -0.0060(17)
C43 0.044(3) 0.052(3) 0.035(2) -0.008(2) -0.007(2) -0.016(2)
C44 0.062(3) 0.055(3) 0.041(3) -0.002(2) -0.021(2) -0.023(3)
C45 0.0194(18) 0.025(2) 0.028(2) -0.0060(16) -0.0013(15) 0.0014(15)
C46 0.026(2) 0.027(2) 0.027(2) -0.0039(16) -0.0008(16) -0.0058(16)
C47 0.026(2) 0.035(2) 0.032(2) -0.0030(18) -0.0017(17) -0.0060(18)
C48 0.031(2) 0.044(3) 0.037(2) -0.005(2) -0.0059(19) -0.009(2)
C49 0.0241(19) 0.020(2) 0.029(2) -0.0053(16) -0.0019(16) 0.0005(15)
C50 0.0247(19) 0.025(2) 0.028(2) -0.0041(16) -0.0019(16) -0.0018(16)
C51 0.027(2) 0.025(2) 0.032(2) -0.0068(17) -0.0025(17) -0.0054(16)
C52 0.034(2) 0.029(2) 0.035(2) -0.0050(18) -0.0047(18) -0.0075(18)
C53 0.0217(19) 0.028(2) 0.029(2) -0.0042(17) 0.0004(16) -0.0071(16)
C54 0.029(2) 0.030(2) 0.039(2) -0.0056(19) -0.0016(18) -0.0059(18)
C55 0.032(2) 0.034(2) 0.045(3) -0.008(2) 0.004(2) -0.0112(19)
C56 0.039(2) 0.032(2) 0.054(3) -0.007(2) -0.003(2) -0.012(2)
N60 0.0188(15) 0.0246(17) 0.0263(17) -0.0083(14) -0.0004(13) -0.0012(13)
C61 0.0170(18) 0.030(2) 0.031(2) -0.0061(17) 0.0004(16) -0.0024(16)
C62 0.028(2) 0.031(2) 0.040(2) -0.0033(19) 0.0038(18) -0.0063(18)
C63 0.030(2) 0.043(3) 0.041(3) -0.007(2) 0.0013(19) -0.013(2)
C64 0.046(3) 0.053(3) 0.061(3) -0.001(3) 0.000(3) -0.023(3)
C65 0.0197(18) 0.022(2) 0.029(2) -0.0040(16) -0.0007(16) 0.0013(15)
C66 0.026(2) 0.025(2) 0.028(2) -0.0061(17) -0.0014(16) -0.0004(16)
C67 0.0236(19) 0.031(2) 0.028(2) -0.0071(17) -0.0003(16) -0.0054(16)
C68 0.031(2) 0.032(2) 0.036(2) 0.0000(19) -0.0041(18) -0.0080(18)
C69 0.0257(19) 0.025(2) 0.026(2) -0.0088(16) 0.0019(16) -0.0030(16)
C70 0.031(2) 0.029(2) 0.035(2) -0.0089(18) -0.0070(18) -0.0040(17)
C71 0.043(3) 0.050(3) 0.031(2) -0.009(2) -0.003(2) -0.010(2)
C72 0.059(3) 0.052(3) 0.040(3) -0.004(2) -0.017(2) -0.023(3)
C73 0.0240(19) 0.023(2) 0.026(2) -0.0065(16) -0.0024(16) 0.0048(16)
C74 0.0236(19) 0.027(2) 0.027(2) -0.0052(16) -0.0013(16) -0.0022(16)
C75 0.030(2) 0.026(2) 0.030(2) -0.0074(17) -0.0032(17) -0.0028(17)
C76 0.043(3) 0.029(2) 0.035(2) -0.0077(19) -0.001(2) -0.0098(19)
N80 0.045(3) 0.039(2) 0.069(3) 0.004(2) -0.017(2) -0.003(2)
C81 0.041(3) 0.030(2) 0.042(3) 0.009(2) -0.017(2) -0.013(2)
C82 0.038(2) 0.037(3) 0.048(3) 0.008(2) -0.009(2) -0.004(2)
N90 0.043(2) 0.035(2) 0.062(3) 0.002(2) -0.004(2) -0.0039(19)
C91 0.043(3) 0.026(2) 0.034(2) 0.0027(18) -0.008(2) -0.007(2)
C92 0.036(2) 0.028(2) 0.043(3) 0.0002(19) -0.014(2) -0.0043(18)
N100 0.037(2) 0.030(2) 0.047(2) -0.0131(18) 0.0025(17) -0.0057(16)
C101 0.0204(19) 0.037(2) 0.031(2) -0.0032(19) -0.0017(17) -0.0045(17)
C102 0.027(2) 0.066(3) 0.050(3) -0.032(3) -0.005(2) 0.000(2)
N110 0.070(3) 0.028(2) 0.043(2) -0.0114(19) 0.012(2) -0.007(2)
C111 0.034(2) 0.033(2) 0.030(2) -0.0016(19) 0.0053(18) -0.0031(19)
C112 0.038(2) 0.037(3) 0.039(2) -0.015(2) 0.007(2) -0.010(2)

loop_
_atom_type_symbol
_atom_type_description
_atom_type_scat_dispersion_real
_atom_type_scat_dispersion_imag
_atom_type_scat_source
C C 0.0033 0.0016 'International Tables Vol C Tables 4.2.6.8 and 6.1.1.4'
H H 0.0000 0.0000 'International Tables Vol C Tables 4.2.6.8 and 6.1.1.4'
N N 0.0061 0.0033 'International Tables Vol C Tables 4.2.6.8 and 6.1.1.4'
Si Si 0.0817 0.0704 'International Tables Vol C Tables 4.2.6.8 and 6.1.1.4'
S S 0.1246 0.1234 'International Tables Vol C Tables 4.2.6.8 and 6.1.1.4'
Cr Cr 0.3209 0.6236 'International Tables Vol C Tables 4.2.6.8 and 6.1.1.4'

loop_
_geom_angle_atom_site_label_1
_geom_angle_atom_site_label_2
_geom_angle_atom_site_label_3
_geom_angle
_geom_angle_site_symmetry_1
_geom_angle_site_symmetry_3
_geom_angle_publ_flag
S21 Cr1 S2 177.80(4) . . ?
S21 Cr1 S1 93.90(4) . . ?
S2 Cr1 S1 85.77(4) . . ?
S21 Cr1 S22 85.68(4) . . ?
S2 Cr1 S22 94.65(4) . . ?
S1 Cr1 S22 179.50(4) . . ?
C1 S1 Cr1 106.21(13) . . ?
C6 C1 C2 120.3(3) . . ?
C6 C1 S1 119.3(3) . . ?
C2 C1 S1 120.4(3) . . ?
C2 S2 Cr1 106.63(12) . . ?
C3 C2 C1 120.9(3) . . ?
C3 C2 S2 118.7(3) . . ?
C1 C2 S2 120.4(3) . . ?
C4 C3 C2 117.7(3) . . ?
C4 C3 Si11 118.5(3) . . ?
C2 C3 Si11 123.6(3) . . ?
C5 C4 C3 121.2(3) . . ?
C4 C5 C6 121.9(3) . . ?
C5 C6 C1 117.9(3) . . ?
C5 C6 Si7 118.0(3) . . ?
C1 C6 Si7 124.1(3) . . ?
C10 Si7 C8 110.9(2) . . ?
C10 Si7 C9 106.00(19) . . ?
C8 Si7 C9 107.63(19) . . ?
C10 Si7 C6 112.86(18) . . ?
C8 Si7 C6 110.09(18) . . ?
C9 Si7 C6 109.11(18) . . ?
C13 Si11 C12 110.54(19) . . ?
C13 Si11 C14 107.11(19) . . ?
C12 Si11 C14 106.29(19) . . ?
C13 Si11 C3 110.63(17) . . ?
C12 Si11 C3 113.14(17) . . ?
C14 Si11 C3 108.84(18) . . ?
C21 S21 Cr1 107.02(12) . . ?
C26 C21 C22 120.3(3) . . ?
C26 C21 S21 119.2(3) . . ?
C22 C21 S21 120.5(3) . . ?
C22 S22 Cr1 106.71(13) . . ?
C23 C22 C21 120.4(3) . . ?
C23 C22 S22 119.6(3) . . ?
C21 C22 S22 119.9(3) . . ?
C24 C23 C22 117.9(3) . . ?
C24 C23 Si31 118.5(3) . . ?
C22 C23 Si31 123.6(3) . . ?
C25 C24 C23 121.7(4) . . ?
C26 C25 C24 121.9(4) . . ?
C25 C26 C21 117.8(3) . . ?
C25 C26 Si27 119.5(3) . . ?
C21 C26 Si27 122.7(3) . . ?
C30 Si27 C29 106.6(2) . . ?
C30 Si27 C28 111.5(2) . . ?
C29 Si27 C28 105.5(2) . . ?
C30 Si27 C26 111.64(19) . . ?
C29 Si27 C26 108.52(19) . . ?
C28 Si27 C26 112.69(19) . . ?
C34 Si31 C33 110.3(2) . . ?
C34 Si31 C32 106.27(19) . . ?
C33 Si31 C32 108.5(2) . . ?
C34 Si31 C23 110.77(18) . . ?
C33 Si31 C23 111.75(18) . . ?
C32 Si31 C23 109.13(18) . . ?
C41 N40 C45 105.5(3) . . ?
C41 N40 C49 111.1(3) . . ?
C45 N40 C49 111.5(3) . . ?
C41 N40 C53 111.4(3) . . ?
C45 N40 C53 111.3(3) . . ?
C49 N40 C53 106.1(3) . . ?
C42 C41 N40 116.2(3) . . ?
C41 C42 C43 109.8(3) . . ?
C44 C43 C42 112.0(4) . . ?
C46 C45 N40 117.6(3) . . ?
C45 C46 C47 107.5(3) . . ?
C48 C47 C46 113.8(3) . . ?
C50 C49 N40 116.1(3) . . ?
C49 C50 C51 109.9(3) . . ?
C52 C51 C50 112.2(3) . . ?
N40 C53 C54 115.5(3) . . ?
C55 C54 C53 111.4(3) . . ?
C54 C55 C56 112.6(4) . . ?
C65 N60 C69 106.2(3) . . ?
C65 N60 C61 111.3(3) . . ?
C69 N60 C61 111.1(3) . . ?
C65 N60 C73 111.3(3) . . ?
C69 N60 C73 111.2(3) . . ?
C61 N60 C73 105.9(3) . . ?
C62 C61 N60 115.7(3) . . ?
C61 C62 C63 109.8(3) . . ?
C64 C63 C62 113.1(4) . . ?
C66 C65 N60 115.6(3) . . ?
C65 C66 C67 111.1(3) . . ?
C68 C67 C66 113.7(3) . . ?
C70 C69 N60 116.2(3) . . ?
C69 C70 C71 110.9(3) . . ?
C72 C71 C70 113.3(4) . . ?
C74 C73 N60 116.4(3) . . ?
C73 C74 C75 109.5(3) . . ?
C76 C75 C74 112.6(3) . . ?
N80 C81 C82 179.4(5) . . ?
N90 C91 C92 179.8(6) . . ?
N100 C101 C102 178.5(5) . . ?
N110 C111 C112 179.2(5) . . ?

loop_
_geom_bond_atom_site_label_1
_geom_bond_atom_site_label_2
_geom_bond_distance
_geom_bond_site_symmetry_2
_geom_bond_publ_flag
Cr1 S21 2.3570(11) . ?
Cr1 S2 2.3588(11) . ?
Cr1 S1 2.3650(11) . ?
Cr1 S22 2.3684(11) . ?
S1 C1 1.771(4) . ?
C1 C6 1.416(5) . ?
C1 C2 1.418(5) . ?
S2 C2 1.768(4) . ?
C2 C3 1.416(5) . ?
C3 C4 1.409(5) . ?
C3 Si11 1.892(4) . ?
C4 C5 1.391(5) . ?
C5 C6 1.403(5) . ?
C6 Si7 1.888(4) . ?
Si7 C10 1.872(4) . ?
Si7 C8 1.874(4) . ?
Si7 C9 1.880(4) . ?
Si11 C13 1.873(4) . ?
Si11 C12 1.873(4) . ?
Si11 C14 1.888(4) . ?
S21 C21 1.770(4) . ?
C21 C26 1.423(5) . ?
C21 C22 1.426(5) . ?
S22 C22 1.781(3) . ?
C22 C23 1.408(5) . ?
C23 C24 1.397(5) . ?
C23 Si31 1.881(4) . ?
C24 C25 1.393(5) . ?
C25 C26 1.383(6) . ?
C26 Si27 1.885(4) . ?
Si27 C30 1.872(5) . ?
Si27 C29 1.877(4) . ?
Si27 C28 1.878(4) . ?
Si31 C34 1.869(4) . ?
Si31 C33 1.872(4) . ?
Si31 C32 1.874(4) . ?
N40 C41 1.518(5) . ?
N40 C45 1.518(5) . ?
N40 C49 1.520(5) . ?
N40 C53 1.526(5) . ?
C41 C42 1.516(5) . ?
C42 C43 1.533(6) . ?
C43 C44 1.508(6) . ?
C45 C46 1.518(5) . ?
C46 C47 1.530(5) . ?
C47 C48 1.513(6) . ?
C49 C50 1.519(5) . ?
C50 C51 1.543(5) . ?
C51 C52 1.511(6) . ?
C53 C54 1.528(6) . ?
C54 C55 1.517(6) . ?
C55 C56 1.522(6) . ?
N60 C65 1.519(5) . ?
N60 C69 1.519(5) . ?
N60 C61 1.525(5) . ?
N60 C73 1.528(5) . ?
C61 C62 1.512(6) . ?
C62 C63 1.518(6) . ?
C63 C64 1.503(7) . ?
C65 C66 1.515(5) . ?
C66 C67 1.531(5) . ?
C67 C68 1.515(6) . ?
C69 C70 1.515(5) . ?
C70 C71 1.521(6) . ?
C71 C72 1.494(6) . ?
C73 C74 1.514(5) . ?
C74 C75 1.531(5) . ?
C75 C76 1.525(6) . ?
N80 C81 1.137(6) . ?
C81 C82 1.453(6) . ?
N90 C91 1.139(6) . ?
C91 C92 1.457(6) . ?
N100 C101 1.128(5) . ?
C101 C102 1.464(6) . ?
N110 C111 1.129(6) . ?
C111 C112 1.458(6) . ?
